data_1522581
loop_
_publ_author_name
'Nesper, R.'
'Miller, G.J.'

_publ_section_title
;
 A covalent view of chemical bonding in Laves phases Ca Lix Al2-x
;
_journal_name_full 'Journal of Alloys Compd.'
_journal_page_first 109
_journal_page_last 121
_journal_volume 197
_journal_year 1993
_chemical_formula_sum 'Al1.12 Ca Li0.88'
_chemical_name_systematic '(Al1.12 Li0.88) Ca'
_space_group_IT_number 194
_symmetry_space_group_name_Hall '-P 6c 2c'
_symmetry_space_group_name_H-M 'P 63/m m c'
_cell_angle_alpha 90
_cell_angle_beta 90
_cell_angle_gamma 120
_cell_formula_units_Z 4
_cell_length_a 5.816
_cell_length_b 5.816
_cell_length_c 9.369
_cell_volume 274.456
_citation_journal_id_ASTM JALCEU
_cod_data_source_file Nesper_JALCEU_1993_864.cif
_cod_data_source_block Al1.12Ca1Li0.88
_cod_original_formula_sum 'Al1.12 Ca1 Li0.88'
_cod_database_code 1522581

loop_
_symmetry_equiv_pos_as_xyz
x,y,z
x-y,x,z+1/2
-y,x-y,z
-x,-y,z+1/2
-x+y,-x,z
y,-x+y,z+1/2
-y,-x,-z+1/2
x-y,-y,-z
x,x-y,-z+1/2
y,x,-z
-x+y,y,-z+1/2
-x,-x+y,-z
-x,-y,-z
-x+y,-x,-z-1/2
y,-x+y,-z
x,y,-z-1/2
x-y,x,-z
-y,x-y,-z-1/2
y,x,z-1/2
-x+y,y,z
-x,-x+y,z-1/2
-y,-x,z
x-y,-y,z-1/2
x,x-y,z

loop_
_atom_site_label
_atom_site_type_symbol
_atom_site_fract_x
_atom_site_fract_y
_atom_site_fract_z
_atom_site_occupancy
_atom_site_U_iso_or_equiv
Ca1 Ca 0.3333 0.6667 0.06 1 0.0
Al1 Al 0 0 0 0.75 0.0
Li1 Li 0 0 0 0.25 0.0
Al2 Al 0.166 0.332 0.75 0.5 0.0
Li2 Li 0.166 0.332 0.75 0.5 0.0
